data_4023590
loop_
_publ_author_name
'Andrey S. Plaskon'
'Sergey V. Ryabukhin'
'Dmitriy M. Volochnyuk'
'Konstantin S. Gavrilenko'
'Alexander N. Shivanyuk'
'Andrey A. Tolmachev'

_publ_section_title
;
 Synthesis of Quinolines from 3-Formylchromone
;
_journal_name_full 'Journal of Organic Chemistry'
_journal_page_first 6010
_journal_page_last 6013
_journal_paper_doi 10.1021/jo800950y
_journal_volume 73
_journal_year 2008
_chemical_formula_sum 'C21 H16 N2 O3'
_chemical_formula_weight 344.36
_space_group_IT_number 14
_symmetry_cell_setting monoclinic
_symmetry_Int_Tables_number 14
_symmetry_space_group_name_Hall '-P 2ybc'
_symmetry_space_group_name_H-M 'P 1 21/c 1'
_atom_sites_solution_hydrogens geom
_atom_sites_solution_primary direct
_atom_sites_solution_secondary difmap
_audit_creation_method SHELXL-97
_cell_angle_alpha 90.0000
_cell_angle_beta 96.782(6)
_cell_angle_gamma 90.0000
_cell_formula_units_Z 4
_cell_length_a 8.0329(5)
_cell_length_b 14.4154(19)
_cell_length_c 14.0598(17)
_cell_measurement_reflns_used 3110
_cell_measurement_temperature 293(2)
_cell_measurement_theta_max 25.350
_cell_measurement_theta_min 0.998
_cell_volume 1616.7(3)
_computing_cell_refinement 'HKL Scalepack (Otwinowski & Minor 1997)'
_computing_data_collection 'Collect (Bruker AXS BV, 1997-2004)'
_computing_data_reduction 'HKL Denzo and Scalepack (Otwinowski & Minor 1997)'
_computing_structure_refinement 'SHELXL-97 (Sheldrick, 1997)'
_computing_structure_solution 'SHELXS-97 (Sheldrick, 1997)'
_diffrn_ambient_temperature 293(2)
_diffrn_detector_area_resol_mean 9
_diffrn_measured_fraction_theta_full 0.945
_diffrn_measured_fraction_theta_max 0.945
_diffrn_measurement_device_type KappaCCD
_diffrn_measurement_method CCD
_diffrn_radiation_monochromator 'horizonally mounted graphite crystal'
_diffrn_radiation_probe x-ray
_diffrn_radiation_type MoK\a
_diffrn_radiation_wavelength 0.71073
_diffrn_reflns_av_R_equivalents 0.0654
_diffrn_reflns_av_sigmaI/netI 0.0741
_diffrn_reflns_limit_h_max 8
_diffrn_reflns_limit_h_min -8
_diffrn_reflns_limit_k_max 17
_diffrn_reflns_limit_k_min -15
_diffrn_reflns_limit_l_max 16
_diffrn_reflns_limit_l_min -16
_diffrn_reflns_number 7379
_diffrn_reflns_theta_full 25.34
_diffrn_reflns_theta_max 25.34
_diffrn_reflns_theta_min 2.03
_diffrn_source 'fine-focus sealed tube'
_exptl_absorpt_coefficient_mu 0.096
_exptl_absorpt_correction_type gaussian
_exptl_crystal_colour 'light yellow'
_exptl_crystal_density_diffrn 1.415
_exptl_crystal_density_method 'not measured'
_exptl_crystal_description needle
_exptl_crystal_F_000 720
_exptl_crystal_size_max 0.82
_exptl_crystal_size_mid 0.11
_exptl_crystal_size_min 0.10
_refine_diff_density_max 0.211
_refine_diff_density_min -0.217
_refine_diff_density_rms 0.046
_refine_ls_extinction_method none
_refine_ls_goodness_of_fit_ref 0.970
_refine_ls_hydrogen_treatment mixed
_refine_ls_matrix_type full
_refine_ls_number_parameters 235
_refine_ls_number_reflns 2803
_refine_ls_number_restraints 0
_refine_ls_restrained_S_all 0.970
_refine_ls_R_factor_all 0.1177
_refine_ls_R_factor_gt 0.0568
_refine_ls_shift/su_max 0.021
_refine_ls_shift/su_mean 0.004
_refine_ls_structure_factor_coef Fsqd
_refine_ls_weighting_details 'calc w=1/[\s^2^(Fo^2^)+(0.0850P)^2^+0.0000P] where P=(Fo^2^+2Fc^2^)/3'
_refine_ls_weighting_scheme calc
_refine_ls_wR_factor_gt 0.1323
_refine_ls_wR_factor_ref 0.1653
_reflns_number_gt 1509
_reflns_number_total 2803
_reflns_threshold_expression >2sigma(I)
_cod_data_source_file jo800950y-File001.cif
_cod_data_source_block import
_cod_original_sg_symbol_H-M 'P 21/c'
_cod_database_code 4023590

loop_
_symmetry_equiv_pos_as_xyz
'x, y, z'
'-x, y+1/2, -z+1/2'
'-x, -y, -z'
'x, -y-1/2, z-1/2'

loop_
_atom_site_label
_atom_site_type_symbol
_atom_site_fract_x
_atom_site_fract_y
_atom_site_fract_z
_atom_site_U_iso_or_equiv
_atom_site_adp_type
_atom_site_occupancy
_atom_site_symmetry_multiplicity
_atom_site_calc_flag
_atom_site_refinement_flags
_atom_site_disorder_assembly
_atom_site_disorder_group
C1 C 0.0382(3) 0.3469(3) 0.7267(2) 0.0515(8) Uani 1 1 d . . .
H1 H 0.0429 0.3719 0.7879 0.062 Uiso 1 1 calc R . .
C2 C -0.0349(4) 0.2629(3) 0.7080(2) 0.0584(9) Uani 1 1 d . . .
H2 H -0.0777 0.2303 0.7568 0.070 Uiso 1 1 calc R . .
C3 C -0.0461(4) 0.2252(3) 0.6163(2) 0.0565(9) Uani 1 1 d . . .
H3 H -0.0973 0.1679 0.6041 0.068 Uiso 1 1 calc R . .
C4 C 0.0183(3) 0.2724(2) 0.5435(2) 0.0489(8) Uani 1 1 d . . .
H4 H 0.0106 0.2475 0.4821 0.059 Uiso 1 1 calc R . .
C5 C 0.0946(3) 0.3575(2) 0.56356(19) 0.0408(7) Uani 1 1 d . . .
C6 C 0.1070(3) 0.3968(2) 0.65426(19) 0.0415(7) Uani 1 1 d . . .
C7 C 0.1855(3) 0.4872(2) 0.67223(19) 0.0467(8) Uani 1 1 d . . .
C8 C 0.3338(3) 0.6147(2) 0.5948(2) 0.0447(7) Uani 1 1 d . . .
H8 H 0.3448 0.6445 0.6539 0.054 Uiso 1 1 calc R . .
C9 C 0.2501(3) 0.5291(2) 0.58911(18) 0.0378(7) Uani 1 1 d . . .
C10 C 0.2336(3) 0.4848(2) 0.50206(19) 0.0368(7) Uani 1 1 d . . .
C11 C 0.2980(3) 0.5250(2) 0.42193(18) 0.0367(7) Uani 1 1 d . . .
C12 C 0.3786(3) 0.6113(2) 0.43742(18) 0.0386(7) Uani 1 1 d . . .
C13 C 0.4466(3) 0.6538(2) 0.36071(19) 0.0430(7) Uani 1 1 d . . .
H13 H 0.5031 0.7099 0.3715 0.052 Uiso 1 1 calc R . .
C14 C 0.4330(3) 0.6160(2) 0.27076(19) 0.0400(7) Uani 1 1 d . . .
C15 C 0.3462(3) 0.5306(2) 0.25612(18) 0.0381(7) Uani 1 1 d . . .
C16 C 0.2814(3) 0.4854(2) 0.32950(17) 0.0390(7) Uani 1 1 d . . .
H16 H 0.2269 0.4288 0.3183 0.047 Uiso 1 1 calc R . .
C17 C 0.2368(3) 0.5251(2) 0.08458(18) 0.0414(7) Uani 1 1 d . . .
C18 C 0.2378(4) 0.4574(2) 0.0039(2) 0.0494(8) Uani 1 1 d . . .
H18A H 0.2647 0.4883 -0.0537 0.059 Uiso 1 1 calc R . .
H18B H 0.1296 0.4274 -0.0097 0.059 Uiso 1 1 calc R . .
C19 C 0.3728(4) 0.3873(2) 0.03899(19) 0.0506(8) Uani 1 1 d . . .
H19A H 0.4785 0.4029 0.0160 0.061 Uiso 1 1 calc R . .
H19B H 0.3403 0.3252 0.0176 0.061 Uiso 1 1 calc R . .
C20 C 0.3866(4) 0.3942(2) 0.14766(19) 0.0481(8) Uani 1 1 d . . .
H20A H 0.3150 0.3490 0.1739 0.058 Uiso 1 1 calc R . .
H20B H 0.5013 0.3850 0.1763 0.058 Uiso 1 1 calc R . .
C21 C 0.5125(4) 0.6618(2) 0.1914(2) 0.0497(8) Uani 1 1 d . . .
H21A H 0.4908 0.6254 0.1340 0.074 Uiso 0.50 1 calc PR . .
H21B H 0.6313 0.6664 0.2092 0.074 Uiso 0.50 1 calc PR . .
H21C H 0.4661 0.7227 0.1802 0.074 Uiso 0.50 1 calc PR . .
H21D H 0.5680 0.7176 0.2149 0.074 Uiso 0.50 1 calc PR . .
H21E H 0.4275 0.6766 0.1397 0.074 Uiso 0.50 1 calc PR . .
H21F H 0.5926 0.6203 0.1687 0.074 Uiso 0.50 1 calc PR . .
N1 N 0.3981(3) 0.65666(18) 0.52463(16) 0.0466(7) Uani 1 1 d . . .
N2 N 0.3301(3) 0.48873(17) 0.16295(15) 0.0395(6) Uani 1 1 d . . .
O1 O 0.1579(2) 0.40075(15) 0.48730(12) 0.0443(5) Uani 1 1 d . . .
O2 O 0.1970(3) 0.52666(18) 0.75071(14) 0.0648(7) Uani 1 1 d . . .
O3 O 0.1649(2) 0.60008(17) 0.08310(14) 0.0563(6) Uani 1 1 d . . .

loop_
_atom_site_aniso_label
_atom_site_aniso_U_11
_atom_site_aniso_U_22
_atom_site_aniso_U_33
_atom_site_aniso_U_23
_atom_site_aniso_U_13
_atom_site_aniso_U_12
C1 0.0509(18) 0.065(3) 0.0399(17) 0.0011(16) 0.0120(13) 0.0026(16)
C2 0.0548(19) 0.069(3) 0.054(2) 0.0092(18) 0.0171(14) -0.0079(17)
C3 0.0517(18) 0.054(2) 0.065(2) 0.0021(18) 0.0120(15) -0.0067(16)
C4 0.0481(16) 0.050(2) 0.0485(18) -0.0051(16) 0.0077(13) -0.0014(15)
C5 0.0339(14) 0.052(2) 0.0369(16) 0.0052(14) 0.0067(11) 0.0044(13)
C6 0.0375(14) 0.049(2) 0.0386(16) 0.0002(14) 0.0052(11) 0.0023(13)
C7 0.0455(16) 0.060(2) 0.0345(17) -0.0005(15) 0.0044(12) 0.0122(15)
C8 0.0551(16) 0.047(2) 0.0312(15) -0.0054(14) 0.0008(12) 0.0061(15)
C9 0.0391(14) 0.044(2) 0.0299(15) -0.0008(13) 0.0024(10) 0.0050(13)
C10 0.0339(14) 0.0378(19) 0.0380(16) -0.0015(13) 0.0019(11) 0.0023(12)
C11 0.0390(14) 0.0374(19) 0.0332(15) -0.0017(13) 0.0019(11) 0.0074(13)
C12 0.0412(15) 0.0407(19) 0.0331(15) -0.0033(13) 0.0002(11) 0.0056(13)
C13 0.0476(16) 0.0396(19) 0.0415(16) 0.0000(14) 0.0039(12) 0.0025(13)
C14 0.0435(15) 0.041(2) 0.0349(15) 0.0007(14) 0.0044(11) 0.0070(13)
C15 0.0426(15) 0.041(2) 0.0298(15) -0.0006(13) 0.0021(11) 0.0071(13)
C16 0.0403(15) 0.0437(19) 0.0329(16) -0.0034(13) 0.0034(11) 0.0039(13)
C17 0.0400(15) 0.051(2) 0.0326(16) 0.0049(14) 0.0034(11) 0.0010(14)
C18 0.0541(17) 0.057(2) 0.0354(16) -0.0023(15) -0.0009(12) -0.0041(15)
C19 0.0560(17) 0.059(2) 0.0368(16) -0.0090(15) 0.0043(13) -0.0025(16)
C20 0.0596(17) 0.045(2) 0.0390(16) -0.0049(14) 0.0027(13) 0.0086(15)
C21 0.0606(18) 0.048(2) 0.0407(17) 0.0041(15) 0.0076(13) -0.0011(15)
N1 0.0573(15) 0.0464(17) 0.0353(14) -0.0054(12) 0.0025(11) -0.0009(12)
N2 0.0509(13) 0.0389(16) 0.0284(12) -0.0011(11) 0.0030(9) 0.0059(11)
O1 0.0491(11) 0.0493(14) 0.0353(11) -0.0022(9) 0.0081(8) -0.0021(10)
O2 0.0891(16) 0.0709(19) 0.0361(13) -0.0111(12) 0.0146(10) -0.0055(13)
O3 0.0617(13) 0.0588(16) 0.0464(13) 0.0064(11) -0.0026(9) 0.0148(12)

loop_
_atom_type_symbol
_atom_type_description
_atom_type_scat_dispersion_real
_atom_type_scat_dispersion_imag
_atom_type_scat_source
C C 0.0033 0.0016 'International Tables Vol C Tables 4.2.6.8 and 6.1.1.4'
H H 0.0000 0.0000 'International Tables Vol C Tables 4.2.6.8 and 6.1.1.4'
N N 0.0061 0.0033 'International Tables Vol C Tables 4.2.6.8 and 6.1.1.4'
O O 0.0106 0.0060 'International Tables Vol C Tables 4.2.6.8 and 6.1.1.4'

loop_
_geom_angle_atom_site_label_1
_geom_angle_atom_site_label_2
_geom_angle_atom_site_label_3
_geom_angle
_geom_angle_site_symmetry_1
_geom_angle_site_symmetry_3
_geom_angle_publ_flag
C2 C1 C6 120.8(3) . . ?
C1 C2 C3 120.4(3) . . ?
C4 C3 C2 120.4(3) . . ?
C3 C4 C5 118.8(3) . . ?
O1 C5 C4 115.8(3) . . ?
O1 C5 C6 122.2(3) . . ?
C4 C5 C6 122.1(3) . . ?
C5 C6 C1 117.5(3) . . ?
C5 C6 C7 120.5(3) . . ?
C1 C6 C7 121.9(3) . . ?
O2 C7 C6 123.5(3) . . ?
O2 C7 C9 121.8(3) . . ?
C6 C7 C9 114.7(3) . . ?
N1 C8 C9 126.2(3) . . ?
C10 C9 C8 117.1(2) . . ?
C10 C9 C7 120.9(3) . . ?
C8 C9 C7 122.0(3) . . ?
O1 C10 C9 123.0(2) . . ?
O1 C10 C11 116.2(2) . . ?
C9 C10 C11 120.8(3) . . ?
C12 C11 C16 119.5(2) . . ?
C12 C11 C10 116.3(2) . . ?
C16 C11 C10 124.2(3) . . ?
N1 C12 C13 117.4(3) . . ?
N1 C12 C11 123.9(2) . . ?
C13 C12 C11 118.7(2) . . ?
C14 C13 C12 122.6(3) . . ?
C13 C14 C15 117.7(3) . . ?
C13 C14 C21 121.1(3) . . ?
C15 C14 C21 121.2(2) . . ?
C16 C15 C14 121.8(2) . . ?
C16 C15 N2 118.9(3) . . ?
C14 C15 N2 119.2(2) . . ?
C15 C16 C11 119.7(3) . . ?
O3 C17 N2 124.5(3) . . ?
O3 C17 C18 127.4(3) . . ?
N2 C17 C18 108.1(3) . . ?
C17 C18 C19 104.7(2) . . ?
C18 C19 C20 104.3(2) . . ?
N2 C20 C19 102.8(2) . . ?
C8 N1 C12 115.7(3) . . ?
C17 N2 C15 123.9(2) . . ?
C17 N2 C20 113.0(2) . . ?
C15 N2 C20 122.1(2) . . ?
C10 O1 C5 118.7(2) . . ?

loop_
_geom_bond_atom_site_label_1
_geom_bond_atom_site_label_2
_geom_bond_distance
_geom_bond_site_symmetry_2
_geom_bond_publ_flag
C1 C2 1.358(5) . ?
C1 C6 1.411(4) . ?
C2 C3 1.391(4) . ?
C3 C4 1.379(4) . ?
C4 C5 1.385(4) . ?
C5 O1 1.388(3) . ?
C5 C6 1.389(4) . ?
C6 C7 1.456(4) . ?
C7 O2 1.235(3) . ?
C7 C9 1.464(4) . ?
C8 N1 1.315(4) . ?
C8 C9 1.402(4) . ?
C9 C10 1.373(4) . ?
C10 O1 1.361(3) . ?
C10 C11 1.418(4) . ?
C11 C12 1.407(4) . ?
C11 C16 1.411(4) . ?
C12 N1 1.382(3) . ?
C12 C13 1.406(4) . ?
C13 C14 1.370(4) . ?
C14 C15 1.417(4) . ?
C14 C21 1.503(4) . ?
C15 C16 1.374(4) . ?
C15 N2 1.434(3) . ?
C17 O3 1.225(4) . ?
C17 N2 1.362(3) . ?
C17 C18 1.497(4) . ?
C18 C19 1.521(4) . ?
C19 C20 1.522(4) . ?
C20 N2 1.461(4) . ?
